data_7237352
loop_
_publ_author_name
'Gruzdev, Dmitry A.'
'Nuraeva, Alla S.'
'Slepukhin, Pavel A.'
'Levit, Galina L.'
'Zelenovskiy, Pavel S.'
'Shur, Vladimir Ya.'
'Krasnov, Victor P.'

_publ_section_title
;
 Piezoactive amino acid derivatives containing fragments of planar-chiral
 ortho-carboranes
;
_journal_issue 32
_journal_name_full 'Journal of Materials Chemistry C'
_journal_page_first 8638
_journal_paper_doi 10.1039/C8TC02266F
_journal_volume 6
_journal_year 2018
_chemical_absolute_configuration (S,S)
_chemical_formula_moiety 'C16 H36 B10 N2 O4'
_chemical_formula_sum 'C16 H36 B10 N2 O4'
_chemical_formula_weight 428.57
_chemical_melting_point 496.5(15)
_chemical_name_common
;
(S,S)-tert-Butyl N-(3-acetamido-1,2-dicarba-closo-dodecaboran-1-yl)acetyl-tert-leucinate
;
_chemical_name_systematic
; 
(S,S)-tert-Butyl N-(3-acetamido-1,2-dicarba-closo-dodecaboran-1-yl)acetyl-tert-leucinate
;
_space_group_IT_number 4
_space_group_name_Hall 'P 2yb'
_space_group_name_H-M_alt 'P 1 21 1'
_symmetry_cell_setting monoclinic
_symmetry_space_group_name_H-M 'P 1 21 1'
_atom_sites_solution_hydrogens geom
_atom_sites_solution_primary direct
_atom_sites_solution_secondary difmap
_audit_creation_method SHELXL-97
_audit_update_record
;
2018-04-23 deposited with the CCDC.
2018-07-05 downloaded from the CCDC.
;
_cell_angle_alpha 90.00
_cell_angle_beta 107.01(8)
_cell_angle_gamma 90.00
_cell_formula_units_Z 2
_cell_length_a 10.388(11)
_cell_length_b 9.372(10)
_cell_length_c 13.622(10)
_cell_measurement_reflns_used 6188
_cell_measurement_temperature 295(2)
_cell_measurement_theta_max 65.3895
_cell_measurement_theta_min 3.3862
_cell_volume 1268(2)
_computing_cell_refinement
;
CrysAlis RED, Oxford Diffraction Ltd.,
Version 1.171.29.9 (release 23-03-2006 CrysAlis171 .NET)
(compiled Mar 23 2006,23:39:28)
;
_computing_data_collection
;
CrysAlis CCD, Oxford Diffraction Ltd.,
Version 1.171.29.9 (release 23-03-2006 CrysAlis171 .NET)
(compiled Mar 23 2006,23:39:28)
;
_computing_data_reduction
;
CrysAlis RED, Oxford Diffraction Ltd.,
Version 1.171.29.9 (release 23-03-2006 CrysAlis171 .NET)
(compiled Mar 23 2006,23:39:28)
;
_computing_molecular_graphics 'Bruker SHELXTL'
_computing_publication_material 'Bruker SHELXTL'
_computing_structure_refinement 'SHELXL-97 (Sheldrick, 1997)'
_computing_structure_solution 'SHELXS-97 (Sheldrick, 1990)'
_diffrn_ambient_temperature 295(2)
_diffrn_measured_fraction_theta_full 0.991
_diffrn_measured_fraction_theta_max 0.991
_diffrn_measurement_device_type 'Xcalibur 3'
_diffrn_measurement_method 'phi and omega scans'
_diffrn_radiation_monochromator graphite
_diffrn_radiation_source 'fine-focus sealed tube'
_diffrn_radiation_type CuK\a
_diffrn_radiation_wavelength 1.54184
_diffrn_reflns_av_R_equivalents 0.0605
_diffrn_reflns_av_sigmaI/netI 0.0413
_diffrn_reflns_limit_h_max 11
_diffrn_reflns_limit_h_min -12
_diffrn_reflns_limit_k_max 9
_diffrn_reflns_limit_k_min -11
_diffrn_reflns_limit_l_max 16
_diffrn_reflns_limit_l_min -14
_diffrn_reflns_number 16531
_diffrn_reflns_theta_full 67.12
_diffrn_reflns_theta_max 67.12
_diffrn_reflns_theta_min 3.39
_exptl_absorpt_coefficient_mu 0.542
_exptl_absorpt_correction_T_max 1.39577
_exptl_absorpt_correction_T_min 0.65349
_exptl_absorpt_correction_type multi-scan
_exptl_absorpt_process_details
;
CrysAlis RED, Oxford Diffraction Ltd.,
Version 1.171.29.9 (release 23-03-2006 CrysAlis171 .NET)
(compiled Mar 23 2006,23:39:28)
Empirical absorption correction using spherical harmonics,
 implemented in SCALE3 ABSPACK scaling algorithm.
;
_exptl_crystal_colour colourless
_exptl_crystal_density_diffrn 1.122
_exptl_crystal_density_method 'not measured'
_exptl_crystal_description prism
_exptl_crystal_F_000 456
_exptl_crystal_recrystallization_method 'Re-crystallisation from solvent: CH2Cl2-MeOH'
_exptl_crystal_size_max 0.4
_exptl_crystal_size_mid 0.3
_exptl_crystal_size_min 0.2
_refine_diff_density_max 0.135
_refine_diff_density_min -0.138
_refine_diff_density_rms 0.033
_refine_ls_abs_structure_details 'Flack H D (1983), Acta Cryst. A39, 876-881'
_refine_ls_abs_structure_Flack 0.22(19)
_refine_ls_extinction_coef 0.0082(7)
_refine_ls_extinction_expression Fc^*^=kFc[1+0.001xFc^2^\l^3^/sin(2\q)]^-1/4^
_refine_ls_extinction_method SHELXL
_refine_ls_goodness_of_fit_ref 1.003
_refine_ls_hydrogen_treatment mixed
_refine_ls_matrix_type full
_refine_ls_number_parameters 338
_refine_ls_number_reflns 3928
_refine_ls_number_restraints 1
_refine_ls_restrained_S_all 1.003
_refine_ls_R_factor_all 0.0464
_refine_ls_R_factor_gt 0.0402
_refine_ls_shift/su_max 0.000
_refine_ls_shift/su_mean 0.000
_refine_ls_structure_factor_coef Fsqd
_refine_ls_weighting_details 'calc w=1/[\s^2^(Fo^2^)+(0.0650P)^2^+0.0000P] where P=(Fo^2^+2Fc^2^)/3'
_refine_ls_weighting_scheme calc
_refine_ls_wR_factor_gt 0.0990
_refine_ls_wR_factor_ref 0.1008
_reflns_number_gt 3164
_reflns_number_total 3928
_reflns_threshold_expression >2sigma(I)
_cod_data_source_file c8tc02266f2.cif
_cod_data_source_block dc1_CCDC4
_cod_depositor_comments
;
The following automatic conversions were performed:

data item '_chemical_melting_point' value '495-498 K' was changed to
'496.5(15)' -- the average value was taken and precision was
estimated.

data item '_symmetry_cell_setting' value 'Monoclinic' was changed to
'monoclinic' in accordance with the
/home/saulius/struct/COD-crude-data/automatic-downloads/DataCite-retrospective/RSC/depositions/lib/dictionaries/cif_core.dic
dictionary named 'cif_core.dic' version 2.4.2 last updated on
2011-04-26.

Automatic conversion script
Id: cif_fix_values 6909 2019-04-08 15:41:33Z antanas 
;
_cod_original_sg_symbol_H-M P2(1)
_cod_database_code 7237352

loop_
_symmetry_equiv_pos_as_xyz
'x, y, z'
'-x, y+1/2, -z'

loop_
_atom_site_label
_atom_site_type_symbol
_atom_site_fract_x
_atom_site_fract_y
_atom_site_fract_z
_atom_site_U_iso_or_equiv
_atom_site_adp_type
_atom_site_occupancy
_atom_site_symmetry_multiplicity
_atom_site_calc_flag
_atom_site_refinement_flags
O1 O 0.88508(19) 0.24007(16) 0.37890(12) 0.0664(5) Uani 1 1 d .
O2 O 0.61587(15) 0.07197(18) 0.15552(11) 0.0599(4) Uani 1 1 d .
N3 N 0.86321(17) 0.05349(17) 0.27353(11) 0.0447(4) Uani 1 1 d .
O3 O 1.11315(17) 0.24587(16) 0.69951(13) 0.0639(4) Uani 1 1 d .
N2 N 1.05122(18) 0.01771(17) 0.67717(12) 0.0456(4) Uani 1 1 d .
C6 C 1.1444(2) 0.1212(2) 0.69795(14) 0.0485(5) Uani 1 1 d .
C7 C 0.88055(18) 0.11175(19) 0.36373(14) 0.0418(4) Uani 1 1 d .
C8 C 0.8377(2) 0.1382(2) 0.18189(14) 0.0489(5) Uani 1 1 d .
H8A H 0.8864 0.2282 0.2019 0.059 Uiso 1 1 calc R
C9 C 0.6927(3) 0.1757(2) 0.14198(16) 0.0580(5) Uani 1 1 d .
B10 B 0.9084(2) 0.0345(2) 0.65209(15) 0.0443(5) Uani 1 1 d .
C11 C 0.8158(2) 0.0323(2) 0.52124(13) 0.0444(4) Uani 1 1 d .
O5 O 0.6546(3) 0.2872(2) 0.10144(18) 0.0971(7) Uani 1 1 d .
C13 C 0.8279(2) 0.1783(2) 0.58505(15) 0.0472(4) Uani 1 1 d .
B9 B 0.6830(3) 0.1462(3) 0.4903(2) 0.0585(6) Uani 1 1 d .
C15 C 0.4690(3) 0.0819(4) 0.1248(2) 0.0747(7) Uani 1 1 d .
C16 C 1.2848(3) 0.0759(3) 0.7175(2) 0.0773(7) Uani 1 1 d .
H16A H 1.3424 0.1581 0.7315 0.116 Uiso 1 1 calc R
H16B H 1.2950 0.0272 0.6582 0.116 Uiso 1 1 calc R
H16C H 1.3089 0.0128 0.7755 0.116 Uiso 1 1 calc R
C17 C 0.8944(3) 0.0697(3) 0.10099(16) 0.0613(6) Uani 1 1 d .
C18 C 0.9015(2) 0.0086(2) 0.45083(14) 0.0493(5) Uani 1 1 d .
H18A H 0.9953 0.0127 0.4914 0.059 Uiso 1 1 calc R
H18B H 0.8844 -0.0869 0.4226 0.059 Uiso 1 1 calc R
B8 B 0.7956(3) -0.0308(3) 0.7131(2) 0.0618(7) Uani 1 1 d .
B7 B 0.6614(3) -0.0370(3) 0.4984(2) 0.0644(7) Uani 1 1 d .
B6 B 0.6840(3) 0.2226(4) 0.6081(3) 0.0712(8) Uani 1 1 d .
B5 B 0.7981(3) -0.1056(3) 0.5961(2) 0.0555(6) Uani 1 1 d .
C23 C 0.8281(3) -0.0698(3) 0.0636(2) 0.0801(8) Uani 1 1 d .
H23A H 0.8663 -0.1091 0.0133 0.120 Uiso 1 1 calc R
H23B H 0.7333 -0.0552 0.0332 0.120 Uiso 1 1 calc R
H23C H 0.8423 -0.1348 0.1202 0.120 Uiso 1 1 calc R
B4 B 0.8179(3) 0.1534(3) 0.7056(2) 0.0603(7) Uani 1 1 d .
C25 C 1.0430(3) 0.0470(4) 0.1483(3) 0.0918(9) Uani 1 1 d .
H25A H 1.0803 0.0037 0.0988 0.138 Uiso 1 1 calc R
H25B H 1.0576 -0.0145 0.2069 0.138 Uiso 1 1 calc R
H25C H 1.0861 0.1371 0.1694 0.138 Uiso 1 1 calc R
C26 C 0.4300(3) -0.0619(5) 0.1562(3) 0.1086(12) Uani 1 1 d .
H26A H 0.4579 -0.1350 0.1175 0.163 Uiso 1 1 calc R
H26B H 0.3341 -0.0659 0.1432 0.163 Uiso 1 1 calc R
H26C H 0.4732 -0.0764 0.2281 0.163 Uiso 1 1 calc R
C27 C 0.4147(4) 0.0981(4) 0.0120(2) 0.0998(11) Uani 1 1 d .
H27A H 0.4390 0.1901 -0.0079 0.150 Uiso 1 1 calc R
H27B H 0.3184 0.0896 -0.0079 0.150 Uiso 1 1 calc R
H27C H 0.4515 0.0251 -0.0213 0.150 Uiso 1 1 calc R
B3 B 0.6444(3) -0.0743(4) 0.6195(2) 0.0766(9) Uani 1 1 d .
B2 B 0.6566(3) 0.0849(4) 0.6869(2) 0.0771(9) Uani 1 1 d .
B1 B 0.5746(3) 0.0815(4) 0.5548(2) 0.0783(9) Uani 1 1 d .
C31 C 0.8728(4) 0.1725(4) 0.0114(2) 0.1133(13) Uani 1 1 d .
H31A H 0.9075 0.1312 -0.0402 0.170 Uiso 1 1 calc R
H31B H 0.9190 0.2604 0.0350 0.170 Uiso 1 1 calc R
H31C H 0.7783 0.1910 -0.0172 0.170 Uiso 1 1 calc R
C32 C 0.4291(4) 0.2030(6) 0.1806(3) 0.1344(19) Uani 1 1 d .
H32A H 0.4572 0.2912 0.1575 0.202 Uiso 1 1 calc R
H32B H 0.4714 0.1924 0.2529 0.202 Uiso 1 1 calc R
H32C H 0.3331 0.2032 0.1671 0.202 Uiso 1 1 calc R
H9 H 0.664(2) 0.200(3) 0.4204(19) 0.066(7) Uiso 1 1 d .
H7 H 0.618(2) -0.102(3) 0.4253(18) 0.050(6) Uiso 1 1 d .
H13 H 0.888(2) 0.254(3) 0.5716(18) 0.059(6) Uiso 1 1 d .
H5 H 0.849(3) -0.200(3) 0.5845(19) 0.066(7) Uiso 1 1 d .
H8 H 0.839(3) -0.095(3) 0.786(2) 0.071(8) Uiso 1 1 d .
H3 H 0.577(3) -0.163(3) 0.627(2) 0.080(8) Uiso 1 1 d .
H4 H 0.873(2) 0.220(3) 0.7611(18) 0.063(7) Uiso 1 1 d .
H1A H 0.854(2) -0.039(3) 0.2676(15) 0.039(5) Uiso 1 1 d .
H2 H 0.604(4) 0.089(4) 0.745(3) 0.115(11) Uiso 1 1 d .
H1 H 0.456(3) 0.109(3) 0.522(2) 0.083(9) Uiso 1 1 d .
H2A H 0.654(3) 0.330(4) 0.609(2) 0.088(9) Uiso 1 1 d .
H6A H 1.082(3) -0.071(4) 0.669(2) 0.073(8) Uiso 1 1 d .

loop_
_atom_site_aniso_label
_atom_site_aniso_U_11
_atom_site_aniso_U_22
_atom_site_aniso_U_33
_atom_site_aniso_U_23
_atom_site_aniso_U_13
_atom_site_aniso_U_12
O1 0.1116(14) 0.0350(9) 0.0611(9) -0.0053(6) 0.0385(9) -0.0130(8)
O2 0.0578(9) 0.0596(9) 0.0623(8) 0.0063(8) 0.0178(7) 0.0115(7)
N3 0.0634(10) 0.0302(9) 0.0402(8) 0.0025(6) 0.0147(7) -0.0022(7)
O3 0.0766(11) 0.0346(9) 0.0755(10) -0.0020(7) 0.0142(8) -0.0085(7)
N2 0.0563(10) 0.0299(8) 0.0476(8) -0.0003(6) 0.0106(7) 0.0019(7)
C6 0.0596(12) 0.0395(11) 0.0442(9) 0.0028(8) 0.0119(8) -0.0024(9)
C7 0.0485(11) 0.0354(11) 0.0440(10) -0.0013(7) 0.0173(8) -0.0049(7)
C8 0.0699(14) 0.0358(10) 0.0415(9) 0.0077(7) 0.0174(9) -0.0012(8)
C9 0.0822(16) 0.0431(11) 0.0471(10) 0.0032(9) 0.0163(10) 0.0111(12)
B10 0.0593(13) 0.0341(11) 0.0400(9) 0.0005(8) 0.0154(8) -0.0036(10)
C11 0.0540(11) 0.0400(10) 0.0397(9) 0.0006(8) 0.0144(8) -0.0032(8)
O5 0.1150(17) 0.0553(11) 0.1052(15) 0.0255(10) 0.0073(12) 0.0251(10)
C13 0.0570(12) 0.0366(9) 0.0506(10) 0.0008(8) 0.0198(9) 0.0036(9)
B9 0.0519(15) 0.0624(17) 0.0609(14) 0.0100(12) 0.0162(11) 0.0061(11)
C15 0.0579(14) 0.094(2) 0.0668(13) -0.0130(14) 0.0091(11) 0.0186(14)
C16 0.0586(14) 0.0761(17) 0.0903(17) 0.0094(15) 0.0113(12) -0.0001(13)
C17 0.0820(15) 0.0598(13) 0.0507(11) 0.0058(10) 0.0326(10) 0.0014(12)
C18 0.0643(13) 0.0459(11) 0.0390(9) 0.0027(8) 0.0169(9) 0.0068(9)
B8 0.0726(18) 0.0670(17) 0.0497(13) 0.0088(11) 0.0240(12) -0.0126(13)
B7 0.0612(17) 0.0696(17) 0.0584(15) 0.0063(13) 0.0115(12) -0.0192(13)
B6 0.0706(19) 0.0692(19) 0.0822(19) 0.0027(14) 0.0354(15) 0.0182(14)
B5 0.0689(17) 0.0414(12) 0.0537(13) 0.0047(10) 0.0143(11) -0.0129(12)
C23 0.098(2) 0.0789(19) 0.0716(15) -0.0269(14) 0.0371(15) -0.0028(15)
B4 0.0685(17) 0.0648(18) 0.0541(13) -0.0069(12) 0.0277(13) 0.0026(12)
C25 0.0768(18) 0.103(2) 0.105(2) -0.005(2) 0.0424(16) -0.0013(18)
C26 0.067(2) 0.140(3) 0.118(3) 0.017(3) 0.0249(19) -0.008(2)
C27 0.101(2) 0.096(2) 0.0780(17) -0.0147(17) -0.0118(15) 0.0103(18)
B3 0.0715(19) 0.094(2) 0.0664(17) 0.0118(15) 0.0231(15) -0.0298(17)
B2 0.0721(18) 0.102(3) 0.0676(16) 0.0070(16) 0.0371(14) 0.0019(18)
B1 0.0566(16) 0.108(3) 0.0733(17) 0.0101(17) 0.0230(13) -0.0037(17)
C31 0.181(4) 0.108(3) 0.0728(18) 0.0337(19) 0.072(2) 0.027(3)
C32 0.074(2) 0.183(5) 0.138(3) -0.088(3) 0.018(2) 0.031(2)

loop_
_atom_type_symbol
_atom_type_description
_atom_type_scat_dispersion_real
_atom_type_scat_dispersion_imag
_atom_type_scat_source
C C 0.0181 0.0091 'International Tables Vol C Tables 4.2.6.8 and 6.1.1.4'
H H 0.0000 0.0000 'International Tables Vol C Tables 4.2.6.8 and 6.1.1.4'
O O 0.0492 0.0322 'International Tables Vol C Tables 4.2.6.8 and 6.1.1.4'
N N 0.0311 0.0180 'International Tables Vol C Tables 4.2.6.8 and 6.1.1.4'
B B 0.0090 0.0039 'International Tables Vol C Tables 4.2.6.8 and 6.1.1.4'

loop_
_geom_angle_atom_site_label_1
_geom_angle_atom_site_label_2
_geom_angle_atom_site_label_3
_geom_angle
C9 O2 C15 122.9(2)
C7 N3 C8 121.66(18)
C7 N3 H1A 118.9(13)
C8 N3 H1A 118.7(13)
C6 N2 B10 127.22(18)
C6 N2 H6A 115.3(18)
B10 N2 H6A 116.8(18)
O3 C6 N2 121.3(2)
O3 C6 C16 122.1(2)
N2 C6 C16 116.5(2)
O1 C7 N3 123.99(18)
O1 C7 C18 120.91(18)
N3 C7 C18 115.05(18)
N3 C8 C9 110.99(18)
N3 C8 C17 112.35(17)
C9 C8 C17 113.39(19)
N3 C8 H8A 106.5
C9 C8 H8A 106.5
C17 C8 H8A 106.5
O5 C9 O2 125.7(3)
O5 C9 C8 122.7(2)
O2 C9 C8 111.64(19)
N2 B10 C13 121.83(17)
N2 B10 B8 130.22(19)
C13 B10 B8 103.96(19)
N2 B10 B4 128.11(19)
C13 B10 B4 58.67(14)
B8 B10 B4 60.26(17)
N2 B10 C11 117.53(17)
C13 B10 C11 55.21(12)
B8 B10 C11 103.59(18)
B4 B10 C11 103.19(18)
N2 B10 B5 121.25(19)
C13 B10 B5 101.66(18)
B8 B10 B5 59.99(15)
B4 B10 B5 107.1(2)
C11 B10 B5 57.28(13)
C18 C11 C13 120.24(17)
C18 C11 B7 122.57(19)
C13 C11 B7 110.52(18)
C18 C11 B5 117.44(18)
C13 C11 B5 109.30(16)
B7 C11 B5 63.10(16)
C18 C11 B9 121.63(17)
C13 C11 B9 61.84(15)
B7 C11 B9 62.13(17)
B5 C11 B9 114.04(18)
C18 C11 B10 113.39(17)
C13 C11 B10 60.60(12)
B7 C11 B10 113.78(17)
B5 C11 B10 61.44(13)
B9 C11 B10 114.09(17)
C11 C13 B6 112.4(2)
C11 C13 B4 112.97(18)
B6 C13 B4 62.53(18)
C11 C13 B9 61.71(14)
B6 C13 B9 62.81(18)
B4 C13 B9 114.9(2)
C11 C13 B10 64.20(14)
B6 C13 B10 115.00(19)
B4 C13 B10 61.98(15)
B9 C13 B10 117.01(18)
C11 C13 H13 117.5(14)
B6 C13 H13 120.1(15)
B4 C13 H13 119.7(14)
B9 C13 H13 116.8(14)
B10 C13 H13 115.2(15)
C11 B9 C13 56.45(14)
C11 B9 B1 104.8(2)
C13 B9 B1 103.9(2)
C11 B9 B7 58.26(16)
C13 B9 B7 103.22(19)
B1 B9 B7 60.4(2)
C11 B9 B6 104.0(2)
C13 B9 B6 57.70(16)
B1 B9 B6 60.6(2)
B7 B9 B6 108.1(2)
C11 B9 H9 117.0(14)
C13 B9 H9 119.6(14)
B1 B9 H9 131.1(13)
B7 B9 H9 122.9(15)
B6 B9 H9 125.7(15)
O2 C15 C27 110.6(3)
O2 C15 C32 108.9(2)
C27 C15 C32 111.9(3)
O2 C15 C26 101.9(2)
C27 C15 C26 109.6(3)
C32 C15 C26 113.5(3)
C6 C16 H16A 109.5
C6 C16 H16B 109.5
H16A C16 H16B 109.5
C6 C16 H16C 109.5
H16A C16 H16C 109.5
H16B C16 H16C 109.5
C23 C17 C25 109.5(3)
C23 C17 C31 109.6(3)
C25 C17 C31 109.0(3)
C23 C17 C8 112.09(19)
C25 C17 C8 108.3(2)
C31 C17 C8 108.3(2)
C7 C18 C11 115.74(18)
C7 C18 H18A 108.3
C11 C18 H18A 108.3
C7 C18 H18B 108.3
C11 C18 H18B 108.3
H18A C18 H18B 107.4
B10 B8 B5 60.81(15)
B10 B8 B4 60.26(14)
B5 B8 B4 107.75(18)
B10 B8 B3 108.67(19)
B5 B8 B3 59.60(19)
B4 B8 B3 107.0(2)
B10 B8 B2 108.4(2)
B5 B8 B2 107.0(2)
B4 B8 B2 59.6(2)
B3 B8 B2 59.2(2)
B10 B8 H8 117.2(14)
B5 B8 H8 118.3(15)
B4 B8 H8 123.6(15)
B3 B8 H8 123.3(15)
B2 B8 H8 126.7(14)
C11 B7 B9 59.61(15)
C11 B7 B3 105.0(2)
B9 B7 B3 108.0(2)
C11 B7 B1 105.2(2)
B9 B7 B1 59.49(19)
B3 B7 B1 60.2(2)
C11 B7 B5 58.89(15)
B9 B7 B5 108.6(2)
B3 B7 B5 59.63(19)
B1 B7 B5 107.8(2)
C11 B7 H7 118.9(11)
B9 B7 H7 120.0(12)
B3 B7 H7 126.3(12)
B1 B7 H7 127.0(12)
B5 B7 H7 119.2(12)
C13 B6 B4 59.42(16)
C13 B6 B2 104.3(2)
B4 B6 B2 59.75(19)
C13 B6 B9 59.48(16)
B4 B6 B9 109.6(2)
B2 B6 B9 107.5(2)
C13 B6 B1 104.0(2)
B4 B6 B1 108.1(2)
B2 B6 B1 59.8(2)
B9 B6 B1 58.98(19)
C13 B6 H2A 121.6(18)
B4 B6 H2A 121.0(18)
B2 B6 H2A 126.2(17)
B9 B6 H2A 118.8(17)
B1 B6 H2A 124.6(18)
C11 B5 B3 104.4(2)
C11 B5 B8 106.05(19)
B3 B5 B8 60.43(19)
C11 B5 B7 58.01(14)
B3 B5 B7 59.78(18)
B8 B5 B7 108.6(2)
C11 B5 B10 61.29(14)
B3 B5 B10 108.0(2)
B8 B5 B10 59.20(15)
B7 B5 B10 109.50(19)
C11 B5 H5 113.5(13)
B3 B5 H5 133.6(14)
B8 B5 H5 127.4(14)
B7 B5 H5 121.3(14)
B10 B5 H5 113.1(15)
C17 C23 H23A 109.5
C17 C23 H23B 109.5
H23A C23 H23B 109.5
C17 C23 H23C 109.5
H23A C23 H23C 109.5
H23B C23 H23C 109.5
C13 B4 B2 103.8(2)
C13 B4 B6 58.04(16)
B2 B4 B6 60.4(2)
C13 B4 B10 59.35(13)
B2 B4 B10 108.4(2)
B6 B4 B10 109.01(19)
C13 B4 B8 103.88(19)
B2 B4 B8 60.4(2)
B6 B4 B8 108.8(2)
B10 B4 B8 59.48(15)
C13 B4 H4 117.2(14)
B2 B4 H4 129.8(14)
B6 B4 H4 119.1(15)
B10 B4 H4 116.7(14)
B8 B4 H4 128.2(14)
C17 C25 H25A 109.5
C17 C25 H25B 109.5
H25A C25 H25B 109.5
C17 C25 H25C 109.5
H25A C25 H25C 109.5
H25B C25 H25C 109.5
C15 C26 H26A 109.5
C15 C26 H26B 109.5
H26A C26 H26B 109.5
C15 C26 H26C 109.5
H26A C26 H26C 109.5
H26B C26 H26C 109.5
C15 C27 H27A 109.5
C15 C27 H27B 109.5
H27A C27 H27B 109.5
C15 C27 H27C 109.5
H27A C27 H27C 109.5
H27B C27 H27C 109.5
B2 B3 B5 108.2(2)
B2 B3 B1 60.3(2)
B5 B3 B1 108.4(2)
B2 B3 B7 108.4(2)
B5 B3 B7 60.59(18)
B1 B3 B7 59.87(19)
B2 B3 B8 60.37(19)
B5 B3 B8 59.96(18)
B1 B3 B8 108.8(3)
B7 B3 B8 108.9(2)
B2 B3 H3 122.8(15)
B5 B3 H3 122.1(15)
B1 B3 H3 119.2(16)
B7 B3 H3 118.6(15)
B8 B3 H3 124.2(15)
B3 B2 B1 60.2(2)
B3 B2 B4 108.2(2)
B1 B2 B4 108.4(2)
B3 B2 B6 108.0(2)
B1 B2 B6 60.1(2)
B4 B2 B6 59.81(19)
B3 B2 B8 60.4(2)
B1 B2 B8 108.8(2)
B4 B2 B8 59.96(18)
B6 B2 B8 107.9(2)
B3 B2 H2 116(2)
B1 B2 H2 123.6(19)
B4 B2 H2 123(2)
B6 B2 H2 129(2)
B8 B2 H2 115(2)
B9 B1 B3 108.3(2)
B9 B1 B2 108.9(2)
B3 B1 B2 59.5(2)
B9 B1 B7 60.12(17)
B3 B1 B7 59.9(2)
B2 B1 B7 107.8(2)
B9 B1 B6 60.46(18)
B3 B1 B6 107.3(2)
B2 B1 B6 60.0(2)
B7 B1 B6 107.8(2)
B9 B1 H1 119.0(14)
B3 B1 H1 126.1(14)
B2 B1 H1 120.7(14)
B7 B1 H1 125.1(14)
B6 B1 H1 117.4(15)
C17 C31 H31A 109.5
C17 C31 H31B 109.5
H31A C31 H31B 109.5
C17 C31 H31C 109.5
H31A C31 H31C 109.5
H31B C31 H31C 109.5
C15 C32 H32A 109.5
C15 C32 H32B 109.5
H32A C32 H32B 109.5
C15 C32 H32C 109.5
H32A C32 H32C 109.5
H32B C32 H32C 109.5

loop_
_geom_bond_atom_site_label_1
_geom_bond_atom_site_label_2
_geom_bond_distance
O1 C7 1.219(3)
O2 C9 1.305(3)
O2 C15 1.462(3)
N3 C7 1.308(3)
N3 C8 1.437(3)
N3 H1A 0.87(2)
O3 C6 1.214(3)
N2 C6 1.341(3)
N2 B10 1.430(3)
N2 H6A 0.91(3)
C6 C16 1.467(4)
C7 C18 1.496(3)
C8 C9 1.486(4)
C8 C17 1.534(3)
C8 H8A 0.9800
C9 O5 1.195(3)
B10 C13 1.704(3)
B10 B8 1.735(4)
B10 B4 1.748(4)
B10 C11 1.761(3)
B10 B5 1.763(3)
C11 C18 1.504(3)
C11 C13 1.606(3)
C11 B7 1.673(4)
C11 B5 1.689(3)
C11 B9 1.697(3)
C13 B6 1.667(4)
C13 B4 1.692(3)
C13 B9 1.699(4)
C13 H13 1.00(3)
B9 B1 1.728(4)
B9 B7 1.739(4)
B9 B6 1.754(4)
B9 H9 1.05(3)
C15 C27 1.482(4)
C15 C32 1.490(4)
C15 C26 1.505(5)
C16 H16A 0.9600
C16 H16B 0.9600
C16 H16C 0.9600
C17 C23 1.496(4)
C17 C25 1.505(4)
C17 C31 1.519(4)
C18 H18A 0.9700
C18 H18B 0.9700
B8 B5 1.749(4)
B8 B4 1.748(4)
B8 B3 1.757(5)
B8 B2 1.757(5)
B8 H8 1.13(3)
B7 B3 1.745(4)
B7 B1 1.744(5)
B7 B5 1.759(4)
B7 H7 1.14(2)
B6 B4 1.743(5)
B6 B2 1.754(5)
B6 B1 1.756(5)
B6 H2A 1.05(3)
B5 B3 1.742(5)
B5 H5 1.07(3)
C23 H23A 0.9600
C23 H23B 0.9600
C23 H23C 0.9600
B4 B2 1.742(5)
B4 H4 1.02(2)
C25 H25A 0.9600
C25 H25B 0.9600
C25 H25C 0.9600
C26 H26A 0.9600
C26 H26B 0.9600
C26 H26C 0.9600
C27 H27A 0.9600
C27 H27B 0.9600
C27 H27C 0.9600
B3 B2 1.737(6)
B3 B1 1.749(5)
B3 H3 1.11(3)
B2 B1 1.751(5)
B2 H2 1.09(4)
B1 H1 1.21(3)
C31 H31A 0.9600
C31 H31B 0.9600
C31 H31C 0.9600
C32 H32A 0.9600
C32 H32B 0.9600
C32 H32C 0.9600

loop_
_geom_torsion_atom_site_label_1
_geom_torsion_atom_site_label_2
_geom_torsion_atom_site_label_3
_geom_torsion_atom_site_label_4
_geom_torsion
B10 N2 C6 O3 1.8(3)
B10 N2 C6 C16 -177.6(2)
C8 N3 C7 O1 -4.7(3)
C8 N3 C7 C18 178.02(18)
C7 N3 C8 C9 -83.0(2)
C7 N3 C8 C17 148.8(2)
C15 O2 C9 O5 -2.2(4)
C15 O2 C9 C8 178.92(18)
N3 C8 C9 O5 145.0(2)
C17 C8 C9 O5 -87.4(3)
N3 C8 C9 O2 -36.1(2)
C17 C8 C9 O2 91.5(2)
C6 N2 B10 C13 33.0(3)
C6 N2 B10 B8 -120.7(2)
C6 N2 B10 B4 -40.1(3)
C6 N2 B10 C11 97.3(2)
C6 N2 B10 B5 163.92(18)
N2 B10 C11 C18 1.5(2)
C13 B10 C11 C18 112.71(19)
B8 B10 C11 C18 -149.57(18)
B4 B10 C11 C18 148.30(18)
B5 B10 C11 C18 -109.7(2)
N2 B10 C11 C13 -111.23(19)
B8 B10 C11 C13 97.72(19)
B4 B10 C11 C13 35.59(16)
B5 B10 C11 C13 137.64(19)
N2 B10 C11 B7 147.7(2)
C13 B10 C11 B7 -101.0(2)
B8 B10 C11 B7 -3.3(2)
B4 B10 C11 B7 -65.4(2)
B5 B10 C11 B7 36.60(19)
N2 B10 C11 B5 111.1(2)
C13 B10 C11 B5 -137.64(19)
B8 B10 C11 B5 -39.92(18)
B4 B10 C11 B5 -102.0(2)
N2 B10 C11 B9 -143.52(18)
C13 B10 C11 B9 -32.29(16)
B8 B10 C11 B9 65.4(2)
B4 B10 C11 B9 3.3(2)
B5 B10 C11 B9 105.3(2)
C18 C11 C13 B6 150.6(2)
B7 C11 C13 B6 -1.5(2)
B5 C11 C13 B6 -69.1(2)
B9 C11 C13 B6 38.45(19)
B10 C11 C13 B6 -108.0(2)
C18 C11 C13 B4 -140.97(19)
B7 C11 C13 B4 67.0(2)
B5 C11 C13 B4 -0.7(2)
B9 C11 C13 B4 106.9(2)
B10 C11 C13 B4 -39.50(18)
C18 C11 C13 B9 112.1(2)
B7 C11 C13 B9 -39.96(18)
B5 C11 C13 B9 -107.6(2)
B10 C11 C13 B9 -146.41(17)
C18 C11 C13 B10 -101.5(2)
B7 C11 C13 B10 106.45(19)
B5 C11 C13 B10 38.83(17)
B9 C11 C13 B10 146.41(17)
N2 B10 C13 C11 103.4(2)
B8 B10 C13 C11 -97.01(18)
B4 B10 C13 C11 -138.44(19)
B5 B10 C13 C11 -35.37(15)
N2 B10 C13 B6 -152.7(2)
B8 B10 C13 B6 7.0(3)
B4 B10 C13 B6 -34.5(2)
C11 B10 C13 B6 104.0(2)
B5 B10 C13 B6 68.6(2)
N2 B10 C13 B4 -118.2(2)
B8 B10 C13 B4 41.43(19)
C11 B10 C13 B4 138.44(19)
B5 B10 C13 B4 103.1(2)
N2 B10 C13 B9 136.50(19)
B8 B10 C13 B9 -63.9(2)
B4 B10 C13 B9 -105.3(2)
C11 B10 C13 B9 33.14(16)
B5 B10 C13 B9 -2.2(2)
C18 C11 B9 C13 -109.9(2)
B7 C11 B9 C13 137.12(19)
B5 C11 B9 C13 99.90(18)
B10 C11 B9 C13 31.86(16)
C18 C11 B9 B1 153.0(2)
C13 C11 B9 B1 -97.0(2)
B7 C11 B9 B1 40.1(2)
B5 C11 B9 B1 2.9(3)
B10 C11 B9 B1 -65.1(2)
C18 C11 B9 B7 112.9(2)
C13 C11 B9 B7 -137.12(19)
B5 C11 B9 B7 -37.2(2)
B10 C11 B9 B7 -105.26(19)
C18 C11 B9 B6 -144.2(2)
C13 C11 B9 B6 -34.27(18)
B7 C11 B9 B6 102.9(2)
B5 C11 B9 B6 65.6(2)
B10 C11 B9 B6 -2.4(2)
B6 C13 B9 C11 -139.7(2)
B4 C13 B9 C11 -103.8(2)
B10 C13 B9 C11 -33.99(16)
C11 C13 B9 B1 98.8(2)
B6 C13 B9 B1 -41.0(2)
B4 C13 B9 B1 -5.0(3)
B10 C13 B9 B1 64.8(2)
C11 C13 B9 B7 36.47(17)
B6 C13 B9 B7 -103.3(2)
B4 C13 B9 B7 -67.3(2)
B10 C13 B9 B7 2.5(2)
C11 C13 B9 B6 139.7(2)
B4 C13 B9 B6 35.9(2)
B10 C13 B9 B6 105.8(2)
C9 O2 C15 C27 63.5(3)
C9 O2 C15 C32 -59.9(4)
C9 O2 C15 C26 179.9(2)
N3 C8 C17 C23 63.6(3)
C9 C8 C17 C23 -63.2(3)
N3 C8 C17 C25 -57.3(3)
C9 C8 C17 C25 175.9(2)
N3 C8 C17 C31 -175.3(3)
C9 C8 C17 C31 57.8(3)
O1 C7 C18 C11 52.0(3)
N3 C7 C18 C11 -130.71(19)
C13 C11 C18 C7 -61.6(3)
B7 C11 C18 C7 87.0(3)
B5 C11 C18 C7 161.15(18)
B9 C11 C18 C7 12.0(3)
B10 C11 C18 C7 -130.10(18)
N2 B10 B8 B5 -107.2(3)
C13 B10 B8 B5 95.55(19)
B4 B10 B8 B5 136.2(2)
C11 B10 B8 B5 38.57(17)
N2 B10 B8 B4 116.6(3)
C13 B10 B8 B4 -40.61(18)
C11 B10 B8 B4 -97.60(19)
B5 B10 B8 B4 -136.2(2)
N2 B10 B8 B3 -144.0(3)
C13 B10 B8 B3 58.7(3)
B4 B10 B8 B3 99.4(3)
C11 B10 B8 B3 1.8(3)
B5 B10 B8 B3 -36.8(2)
N2 B10 B8 B2 153.1(2)
C13 B10 B8 B2 -4.1(2)
B4 B10 B8 B2 36.5(2)
C11 B10 B8 B2 -61.1(2)
B5 B10 B8 B2 -99.6(2)
C18 C11 B7 B9 -111.5(2)
C13 C11 B7 B9 39.83(18)
B5 C11 B7 B9 141.7(2)
B10 C11 B7 B9 105.76(19)
C18 C11 B7 B3 146.2(2)
C13 C11 B7 B3 -62.5(3)
B5 C11 B7 B3 39.4(2)
B9 C11 B7 B3 -102.3(3)
B10 C11 B7 B3 3.4(3)
C18 C11 B7 B1 -151.2(2)
C13 C11 B7 B1 0.1(2)
B5 C11 B7 B1 102.0(2)
B9 C11 B7 B1 -39.76(18)
B10 C11 B7 B1 66.0(2)
C18 C11 B7 B5 106.8(2)
C13 C11 B7 B5 -101.88(18)
B9 C11 B7 B5 -141.7(2)
B10 C11 B7 B5 -35.96(18)
C13 B9 B7 C11 -35.63(16)
B1 B9 B7 C11 -134.2(2)
B6 B9 B7 C11 -95.6(2)
C11 B9 B7 B3 97.2(2)
C13 B9 B7 B3 61.5(3)
B1 B9 B7 B3 -37.1(2)
B6 B9 B7 B3 1.6(3)
C11 B9 B7 B1 134.2(2)
C13 B9 B7 B1 98.6(2)
B6 B9 B7 B1 38.7(2)
C11 B9 B7 B5 34.03(18)
C13 B9 B7 B5 -1.6(3)
B1 B9 B7 B5 -100.2(2)
B6 B9 B7 B5 -61.6(3)
C11 C13 B6 B4 105.2(2)
B9 C13 B6 B4 143.1(2)
B10 C13 B6 B4 34.3(2)
C11 C13 B6 B2 64.1(3)
B4 C13 B6 B2 -41.0(2)
B9 C13 B6 B2 102.1(3)
B10 C13 B6 B2 -6.8(3)
C11 C13 B6 B9 -37.99(18)
B4 C13 B6 B9 -143.1(2)
B10 C13 B6 B9 -108.9(2)
C11 C13 B6 B1 2.2(3)
B4 C13 B6 B1 -102.9(2)
B9 C13 B6 B1 40.2(2)
B10 C13 B6 B1 -68.7(3)
C11 B9 B6 C13 33.72(17)
B1 B9 B6 C13 133.0(2)
B7 B9 B6 C13 94.5(2)
C11 B9 B6 B4 0.5(3)
C13 B9 B6 B4 -33.2(2)
B1 B9 B6 B4 99.8(3)
B7 B9 B6 B4 61.2(3)
C11 B9 B6 B2 -62.9(3)
C13 B9 B6 B2 -96.6(2)
B1 B9 B6 B2 36.4(2)
B7 B9 B6 B2 -2.1(3)
C11 B9 B6 B1 -99.3(2)
C13 B9 B6 B1 -133.0(2)
B7 B9 B6 B1 -38.6(2)
C18 C11 B5 B3 -154.0(2)
C13 C11 B5 B3 64.5(2)
B7 C11 B5 B3 -39.3(2)
B9 C11 B5 B3 -2.5(2)
B10 C11 B5 B3 102.9(2)
C18 C11 B5 B8 143.2(2)
C13 C11 B5 B8 1.6(2)
B7 C11 B5 B8 -102.2(2)
B9 C11 B5 B8 -65.4(2)
B10 C11 B5 B8 40.07(17)
C18 C11 B5 B7 -114.6(2)
C13 C11 B5 B7 103.8(2)
B9 C11 B5 B7 36.8(2)
B10 C11 B5 B7 142.3(2)
C18 C11 B5 B10 103.1(2)
C13 C11 B5 B10 -38.46(17)
B7 C11 B5 B10 -142.3(2)
B9 C11 B5 B10 -105.4(2)
B10 B8 B5 C11 -41.10(17)
B4 B8 B5 C11 -1.9(3)
B3 B8 B5 C11 97.7(2)
B2 B8 B5 C11 60.8(2)
B10 B8 B5 B3 -138.8(2)
B4 B8 B5 B3 -99.7(3)
B2 B8 B5 B3 -36.9(2)
B10 B8 B5 B7 -102.1(2)
B4 B8 B5 B7 -62.9(3)
B3 B8 B5 B7 36.7(2)
B2 B8 B5 B7 -0.2(3)
B4 B8 B5 B10 39.15(19)
B3 B8 B5 B10 138.8(2)
B2 B8 B5 B10 101.9(2)
B9 B7 B5 C11 -34.31(18)
B3 B7 B5 C11 -134.7(2)
B1 B7 B5 C11 -97.3(2)
C11 B7 B5 B3 134.7(2)
B9 B7 B5 B3 100.4(3)
B1 B7 B5 B3 37.4(2)
C11 B7 B5 B8 97.7(2)
B9 B7 B5 B8 63.4(2)
B3 B7 B5 B8 -37.0(2)
B1 B7 B5 B8 0.4(3)
C11 B7 B5 B10 34.70(17)
B9 B7 B5 B10 0.4(3)
B3 B7 B5 B10 -100.0(2)
B1 B7 B5 B10 -62.6(2)
N2 B10 B5 C11 -104.6(2)
C13 B10 B5 C11 34.40(15)
B8 B10 B5 C11 133.9(2)
B4 B10 B5 C11 94.93(18)
N2 B10 B5 B3 158.46(19)
C13 B10 B5 B3 -62.5(2)
B8 B10 B5 B3 37.0(2)
B4 B10 B5 B3 -2.0(2)
C11 B10 B5 B3 -96.9(2)
N2 B10 B5 B8 121.4(2)
C13 B10 B5 B8 -99.52(19)
B4 B10 B5 B8 -38.99(19)
C11 B10 B5 B8 -133.9(2)
N2 B10 B5 B7 -138.0(2)
C13 B10 B5 B7 1.0(2)
B8 B10 B5 B7 100.5(2)
B4 B10 B5 B7 61.5(2)
C11 B10 B5 B7 -33.40(17)
C11 C13 B4 B2 -63.0(2)
B6 C13 B4 B2 41.3(2)
B9 C13 B4 B2 5.2(3)
B10 C13 B4 B2 -103.4(2)
C11 C13 B4 B6 -104.3(2)
B9 C13 B4 B6 -36.0(2)
B10 C13 B4 B6 -144.7(2)
C11 C13 B4 B10 40.44(18)
B6 C13 B4 B10 144.7(2)
B9 C13 B4 B10 108.7(2)
C11 C13 B4 B8 -0.6(3)
B6 C13 B4 B8 103.7(2)
B9 C13 B4 B8 67.7(2)
B10 C13 B4 B8 -41.02(19)
B2 B6 B4 C13 132.6(2)
B9 B6 B4 C13 33.26(19)
B1 B6 B4 C13 95.9(2)
C13 B6 B4 B2 -132.6(2)
B9 B6 B4 B2 -99.3(3)
B1 B6 B4 B2 -36.7(2)
C13 B6 B4 B10 -31.72(18)
B2 B6 B4 B10 100.9(2)
B9 B6 B4 B10 1.5(3)
B1 B6 B4 B10 64.2(3)
C13 B6 B4 B8 -95.0(2)
B2 B6 B4 B8 37.6(2)
B9 B6 B4 B8 -61.7(3)
B1 B6 B4 B8 1.0(3)
N2 B10 B4 C13 107.9(2)
B8 B10 B4 C13 -132.3(2)
C11 B10 B4 C13 -34.02(15)
B5 B10 B4 C13 -93.44(19)
N2 B10 B4 B2 -156.7(2)
C13 B10 B4 B2 95.4(2)
B8 B10 B4 B2 -36.88(19)
C11 B10 B4 B2 61.4(2)
B5 B10 B4 B2 2.0(2)
N2 B10 B4 B6 139.1(2)
C13 B10 B4 B6 31.24(19)
B8 B10 B4 B6 -101.1(2)
C11 B10 B4 B6 -2.8(2)
B5 B10 B4 B6 -62.2(2)
N2 B10 B4 B8 -119.8(2)
C13 B10 B4 B8 132.3(2)
C11 B10 B4 B8 98.28(19)
B5 B10 B4 B8 38.86(19)
B10 B8 B4 C13 40.95(17)
B5 B8 B4 C13 1.5(3)
B3 B8 B4 C13 -61.2(3)
B2 B8 B4 C13 -98.2(2)
B10 B8 B4 B2 139.1(2)
B5 B8 B4 B2 99.7(2)
B3 B8 B4 B2 36.9(2)
B10 B8 B4 B6 101.5(2)
B5 B8 B4 B6 62.1(3)
B3 B8 B4 B6 -0.7(3)
B2 B8 B4 B6 -37.6(2)
B5 B8 B4 B10 -39.41(19)
B3 B8 B4 B10 -102.2(2)
B2 B8 B4 B10 -139.1(2)
C11 B5 B3 B2 -62.8(3)
B8 B5 B3 B2 37.7(2)
B7 B5 B3 B2 -101.3(3)
B10 B5 B3 B2 1.2(3)
C11 B5 B3 B1 1.1(3)
B8 B5 B3 B1 101.6(3)
B7 B5 B3 B1 -37.4(2)
B10 B5 B3 B1 65.1(3)
C11 B5 B3 B7 38.48(18)
B8 B5 B3 B7 139.0(2)
B10 B5 B3 B7 102.5(2)
C11 B5 B3 B8 -100.5(2)
B7 B5 B3 B8 -139.0(2)
B10 B5 B3 B8 -36.48(18)
C11 B7 B3 B2 61.9(3)
B9 B7 B3 B2 -0.4(3)
B1 B7 B3 B2 -37.2(2)
B5 B7 B3 B2 101.0(2)
C11 B7 B3 B5 -39.0(2)
B9 B7 B3 B5 -101.4(2)
B1 B7 B3 B5 -138.2(2)
C11 B7 B3 B1 99.1(2)
B9 B7 B3 B1 36.8(2)
B5 B7 B3 B1 138.2(2)
C11 B7 B3 B8 -2.1(3)
B9 B7 B3 B8 -64.5(3)
B1 B7 B3 B8 -101.3(3)
B5 B7 B3 B8 36.9(2)
B10 B8 B3 B2 -100.7(2)
B5 B8 B3 B2 -138.1(2)
B4 B8 B3 B2 -37.1(2)
B10 B8 B3 B5 37.3(2)
B4 B8 B3 B5 101.0(2)
B2 B8 B3 B5 138.1(2)
B10 B8 B3 B1 -63.5(3)
B5 B8 B3 B1 -100.8(2)
B4 B8 B3 B1 0.2(3)
B2 B8 B3 B1 37.3(2)
B10 B8 B3 B7 0.2(3)
B5 B8 B3 B7 -37.2(2)
B4 B8 B3 B7 63.8(3)
B2 B8 B3 B7 100.9(3)
B5 B3 B2 B1 101.2(2)
B7 B3 B2 B1 37.0(2)
B8 B3 B2 B1 138.7(2)
B5 B3 B2 B4 0.0(3)
B1 B3 B2 B4 -101.2(2)
B7 B3 B2 B4 -64.2(3)
B8 B3 B2 B4 37.5(2)
B5 B3 B2 B6 63.3(3)
B1 B3 B2 B6 -37.9(2)
B7 B3 B2 B6 -0.9(3)
B8 B3 B2 B6 100.8(2)
B5 B3 B2 B8 -37.52(19)
B1 B3 B2 B8 -138.7(2)
B7 B3 B2 B8 -101.7(2)
C13 B4 B2 B3 60.6(3)
B6 B4 B2 B3 100.6(2)
B10 B4 B2 B3 -1.3(3)
B8 B4 B2 B3 -37.7(2)
C13 B4 B2 B1 -3.2(3)
B6 B4 B2 B1 36.9(2)
B10 B4 B2 B1 -65.0(3)
B8 B4 B2 B1 -101.5(3)
C13 B4 B2 B6 -40.03(19)
B10 B4 B2 B6 -101.9(2)
B8 B4 B2 B6 -138.4(2)
C13 B4 B2 B8 98.33(19)
B6 B4 B2 B8 138.4(2)
B10 B4 B2 B8 36.47(17)
C13 B6 B2 B3 -60.2(3)
B4 B6 B2 B3 -101.0(2)
B9 B6 B2 B3 1.9(3)
B1 B6 B2 B3 37.9(2)
C13 B6 B2 B1 -98.1(2)
B4 B6 B2 B1 -139.0(2)
B9 B6 B2 B1 -36.1(2)
C13 B6 B2 B4 40.9(2)
B9 B6 B2 B4 102.9(2)
B1 B6 B2 B4 139.0(2)
C13 B6 B2 B8 3.7(3)
B4 B6 B2 B8 -37.2(2)
B9 B6 B2 B8 65.7(3)
B1 B6 B2 B8 101.8(3)
B10 B8 B2 B3 101.2(2)
B5 B8 B2 B3 37.07(19)
B4 B8 B2 B3 138.0(2)
B10 B8 B2 B1 64.0(3)
B5 B8 B2 B1 -0.1(3)
B4 B8 B2 B1 100.8(3)
B3 B8 B2 B1 -37.2(2)
B10 B8 B2 B4 -36.80(18)
B5 B8 B2 B4 -101.0(2)
B3 B8 B2 B4 -138.0(2)
B10 B8 B2 B6 0.3(3)
B5 B8 B2 B6 -63.8(3)
B4 B8 B2 B6 37.1(2)
B3 B8 B2 B6 -100.9(2)
C11 B9 B1 B3 -2.0(3)
C13 B9 B1 B3 -60.5(3)
B7 B9 B1 B3 37.0(2)
B6 B9 B1 B3 -100.0(3)
C11 B9 B1 B2 61.1(3)
C13 B9 B1 B2 2.7(3)
B7 B9 B1 B2 100.2(3)
B6 B9 B1 B2 -36.9(2)
C11 B9 B1 B7 -39.07(17)
C13 B9 B1 B7 -97.5(2)
B6 B9 B1 B7 -137.0(2)
C11 B9 B1 B6 98.0(2)
C13 B9 B1 B6 39.52(19)
B7 B9 B1 B6 137.0(2)
B2 B3 B1 B9 101.6(3)
B5 B3 B1 B9 0.6(3)
B7 B3 B1 B9 -37.1(2)
B8 B3 B1 B9 64.3(3)
B5 B3 B1 B2 -100.9(2)
B7 B3 B1 B2 -138.7(2)
B8 B3 B1 B2 -37.3(2)
B2 B3 B1 B7 138.7(2)
B5 B3 B1 B7 37.7(2)
B8 B3 B1 B7 101.4(2)
B2 B3 B1 B6 37.7(2)
B5 B3 B1 B6 -63.2(3)
B7 B3 B1 B6 -101.0(2)
B8 B3 B1 B6 0.4(3)
B3 B2 B1 B9 -100.6(3)
B4 B2 B1 B9 0.3(4)
B6 B2 B1 B9 37.0(2)
B8 B2 B1 B9 -63.3(3)
B4 B2 B1 B3 100.9(3)
B6 B2 B1 B3 137.6(2)
B8 B2 B1 B3 37.3(2)
B3 B2 B1 B7 -36.9(2)
B4 B2 B1 B7 64.0(3)
B6 B2 B1 B7 100.7(2)
B8 B2 B1 B7 0.4(3)
B3 B2 B1 B6 -137.6(2)
B4 B2 B1 B6 -36.7(2)
B8 B2 B1 B6 -100.3(2)
C11 B7 B1 B9 39.81(17)
B3 B7 B1 B9 138.6(2)
B5 B7 B1 B9 101.4(2)
C11 B7 B1 B3 -98.8(2)
B9 B7 B1 B3 -138.6(2)
B5 B7 B1 B3 -37.2(2)
C11 B7 B1 B2 -62.1(3)
B9 B7 B1 B2 -101.9(3)
B3 B7 B1 B2 36.7(2)
B5 B7 B1 B2 -0.5(3)
C11 B7 B1 B6 1.3(3)
B9 B7 B1 B6 -38.5(2)
B3 B7 B1 B6 100.1(3)
B5 B7 B1 B6 62.9(3)
C13 B6 B1 B9 -40.46(19)
B4 B6 B1 B9 -102.4(2)
B2 B6 B1 B9 -139.1(2)
C13 B6 B1 B3 61.1(3)
B4 B6 B1 B3 -0.8(3)
B2 B6 B1 B3 -37.5(2)
B9 B6 B1 B3 101.6(2)
C13 B6 B1 B2 98.6(2)
B4 B6 B1 B2 36.6(2)
B9 B6 B1 B2 139.1(2)
C13 B6 B1 B7 -2.1(3)
B4 B6 B1 B7 -64.0(3)
B2 B6 B1 B7 -100.7(3)
B9 B6 B1 B7 38.4(2)
